data_7046805
loop_
_publ_author_name
'Land, Michael A.'
'Huo, Bright'
'Robertson, Katherine N.'
'Ylijoki, Kai E. O.'
'Lee, Peter T. K.'
'Areephong, Jetsuda'
'Vidovi\'c, Dragoslav'
'Clyburne, Jason A. C.'

_publ_section_title
;
 Coordination, reactivity, and structural properties of electron-rich
 ethoxy- and dimethylamino-substituted 1,3-diketiminate ligands and their
 complexes.
;
_journal_issue 30
_journal_name_full 'Dalton transactions (Cambridge, England : 2003)'
_journal_page_first 10195
_journal_page_last 10205
_journal_paper_doi 10.1039/c8dt01875h
_journal_volume 47
_journal_year 2018
_chemical_formula_moiety 'C21 H26 N2 O2'
_chemical_formula_sum 'C21 H26 N2 O2'
_chemical_formula_weight 338.44
_space_group_crystal_system triclinic
_space_group_IT_number 2
_space_group_name_Hall '-P 1'
_space_group_name_H-M_alt 'P -1'
_symmetry_space_group_name_Hall '-P 1'
_symmetry_space_group_name_H-M 'P -1'
_atom_sites_solution_hydrogens geom
_audit_creation_method SHELXL-2018/1
_audit_update_record
;
2018-05-02 deposited with the CCDC.
2018-06-22 downloaded from the CCDC.
;
_cell_angle_alpha 112.609(2)
_cell_angle_beta 93.693(2)
_cell_angle_gamma 101.864(2)
_cell_formula_units_Z 2
_cell_length_a 7.8526(14)
_cell_length_b 10.4721(18)
_cell_length_c 13.253(2)
_cell_measurement_reflns_used 5518
_cell_measurement_temperature 125(2)
_cell_measurement_theta_max 28.78
_cell_measurement_theta_min 2.68
_cell_volume 972.1(3)
_computing_cell_refinement 'Bruker SAINT'
_computing_data_collection 'Bruker APEX2'
_computing_data_reduction 'Bruker SAINT'
_computing_structure_refinement 'SHELXL-2018/1 (Sheldrick, 2018)'
_computing_structure_solution 'SHELXL-2014 (Sheldrick, 2014)'
_diffrn_ambient_temperature 125(2)
_diffrn_measured_fraction_theta_full 0.997
_diffrn_measured_fraction_theta_max 0.916
_diffrn_measurement_device_type 'Bruker APEX-II CCD'
_diffrn_measurement_method '\f and \w scans'
_diffrn_radiation_monochromator graphite
_diffrn_radiation_source 'sealed tube'
_diffrn_radiation_type MoK\a
_diffrn_radiation_wavelength 0.71073
_diffrn_reflns_av_R_equivalents 0.0219
_diffrn_reflns_av_unetI/netI 0.0301
_diffrn_reflns_Laue_measured_fraction_full 0.997
_diffrn_reflns_Laue_measured_fraction_max 0.916
_diffrn_reflns_limit_h_max 10
_diffrn_reflns_limit_h_min -10
_diffrn_reflns_limit_k_max 14
_diffrn_reflns_limit_k_min -13
_diffrn_reflns_limit_l_max 17
_diffrn_reflns_limit_l_min -17
_diffrn_reflns_number 11909
_diffrn_reflns_point_group_measured_fraction_full 0.997
_diffrn_reflns_point_group_measured_fraction_max 0.916
_diffrn_reflns_theta_full 25.242
_diffrn_reflns_theta_max 28.940
_diffrn_reflns_theta_min 2.142
_exptl_absorpt_coefficient_mu 0.074
_exptl_absorpt_correction_T_max 0.7458
_exptl_absorpt_correction_T_min 0.7012
_exptl_absorpt_correction_type multi-scan
_exptl_absorpt_process_details 'SADABS; Bruker 2009'
_exptl_crystal_colour colourless
_exptl_crystal_density_diffrn 1.156
_exptl_crystal_description 'irregular lump'
_exptl_crystal_F_000 364
_exptl_crystal_size_max 0.160
_exptl_crystal_size_mid 0.120
_exptl_crystal_size_min 0.080
_refine_diff_density_max 0.235
_refine_diff_density_min -0.201
_refine_diff_density_rms 0.037
_refine_ls_extinction_method none
_refine_ls_goodness_of_fit_ref 1.038
_refine_ls_hydrogen_treatment constr
_refine_ls_matrix_type full
_refine_ls_number_parameters 229
_refine_ls_number_reflns 4707
_refine_ls_number_restraints 0
_refine_ls_restrained_S_all 1.038
_refine_ls_R_factor_all 0.0589
_refine_ls_R_factor_gt 0.0417
_refine_ls_shift/su_max 0.000
_refine_ls_shift/su_mean 0.000
_refine_ls_structure_factor_coef Fsqd
_refine_ls_weighting_details 'w=1/[\s^2^(Fo^2^)+(0.0430P)^2^+0.2136P] where P=(Fo^2^+2Fc^2^)/3'
_refine_ls_weighting_scheme calc
_refine_ls_wR_factor_gt 0.0966
_refine_ls_wR_factor_ref 0.1058
_reflns_Friedel_coverage 0.000
_reflns_number_gt 3547
_reflns_number_total 4707
_reflns_threshold_expression 'I > 2\s(I)'
_cod_data_source_file c8dt01875h2.cif
_cod_data_source_block ML015
_cod_depositor_comments 'Adding full bibliography for 7046802--7046809.cif.'
_cod_database_code 7046805
_shelx_shelxl_version_number 2018/1
_shelx_space_group_comment
;
The symmetry employed for this shelxl refinement is uniquely defined
by the following loop, which should always be used as a source of
symmetry information in preference to the above space-group names.
They are only intended as comments.
;
_shelx_estimated_absorpt_t_min 0.988
_shelx_estimated_absorpt_t_max 0.994

loop_
_space_group_symop_operation_xyz
'x, y, z'
'-x, -y, -z'

loop_
_atom_site_label
_atom_site_type_symbol
_atom_site_fract_x
_atom_site_fract_y
_atom_site_fract_z
_atom_site_U_iso_or_equiv
_atom_site_adp_type
_atom_site_occupancy
_atom_site_site_symmetry_order
_atom_site_calc_flag
_atom_site_refinement_flags_posn
_atom_site_refinement_flags_adp
_atom_site_refinement_flags_occupancy
O1 O 0.45889(10) 0.66375(9) 0.62479(6) 0.02483(19) Uani 1 1 d . . .
O2 O 0.13991(10) 0.74570(9) 0.53748(6) 0.02410(19) Uani 1 1 d . . .
N1 N 0.55858(13) 0.75052(11) 0.50005(8) 0.0249(2) Uani 1 1 d . . .
N2 N 0.01389(13) 0.59728(11) 0.36007(8) 0.0276(2) Uani 1 1 d . . .
C1 C 0.44402(15) 0.66684(12) 0.52370(9) 0.0218(2) Uani 1 1 d . . .
C2 C 0.27853(15) 0.56169(12) 0.45026(9) 0.0233(2) Uani 1 1 d . . .
H2A H 0.237479 0.489446 0.480163 0.028 Uiso 1 1 calc R U .
H2B H 0.305769 0.511432 0.375359 0.028 Uiso 1 1 calc R U .
C3 C 0.13260(14) 0.63288(12) 0.44152(9) 0.0219(2) Uani 1 1 d . . .
C4 C 0.53680(15) 0.74777(13) 0.39144(9) 0.0240(2) Uani 1 1 d . . .
C5 C 0.61456(16) 0.66177(14) 0.30936(10) 0.0296(3) Uani 1 1 d . . .
H5 H 0.677868 0.601383 0.324606 0.035 Uiso 1 1 calc R U .
C6 C 0.60014(17) 0.66372(15) 0.20507(10) 0.0337(3) Uani 1 1 d . . .
H6 H 0.652885 0.603395 0.149477 0.040 Uiso 1 1 calc R U .
C7 C 0.51035(17) 0.75183(15) 0.18005(11) 0.0331(3) Uani 1 1 d . . .
C8 C 0.43514(18) 0.83868(14) 0.26373(11) 0.0326(3) Uani 1 1 d . . .
H8 H 0.373632 0.900264 0.248781 0.039 Uiso 1 1 calc R U .
C9 C 0.44740(16) 0.83791(13) 0.36838(10) 0.0282(3) Uani 1 1 d . . .
H9 H 0.395114 0.898539 0.424081 0.034 Uiso 1 1 calc R U .
C10 C 0.4928(2) 0.7523(2) 0.06589(12) 0.0508(4) Uani 1 1 d . . .
H10A H 0.570343 0.698118 0.022410 0.076 Uiso 1 1 calc R U .
H10B H 0.526317 0.850928 0.072414 0.076 Uiso 1 1 calc R U .
H10C H 0.370415 0.708113 0.028877 0.076 Uiso 1 1 calc R U .
C11 C 0.01177(15) 0.48303(13) 0.25747(9) 0.0253(3) Uani 1 1 d . . .
C12 C 0.08986(19) 0.51196(15) 0.17508(11) 0.0380(3) Uani 1 1 d . . .
H12 H 0.151204 0.606944 0.189563 0.046 Uiso 1 1 calc R U .
C13 C 0.07918(19) 0.40353(15) 0.07184(11) 0.0385(3) Uani 1 1 d . . .
H13 H 0.134491 0.425413 0.016761 0.046 Uiso 1 1 calc R U .
C14 C -0.01024(16) 0.26414(14) 0.04721(10) 0.0302(3) Uani 1 1 d . . .
C15 C -0.08896(18) 0.23676(14) 0.12995(11) 0.0342(3) Uani 1 1 d . . .
H15 H -0.151377 0.141918 0.115106 0.041 Uiso 1 1 calc R U .
C16 C -0.07903(18) 0.34443(14) 0.23413(10) 0.0319(3) Uani 1 1 d . . .
H16 H -0.134620 0.322699 0.289182 0.038 Uiso 1 1 calc R U .
C17 C -0.0212(2) 0.14730(16) -0.06598(11) 0.0420(3) Uani 1 1 d . . .
H17A H -0.089125 0.056198 -0.068417 0.063 Uiso 0.5 1 calc R U P
H17B H -0.079588 0.170090 -0.122233 0.063 Uiso 0.5 1 calc R U P
H17C H 0.097840 0.139855 -0.080700 0.063 Uiso 0.5 1 calc R U P
H17D H 0.041876 0.187897 -0.112483 0.063 Uiso 0.5 1 calc R U P
H17E H 0.032340 0.074005 -0.058667 0.063 Uiso 0.5 1 calc R U P
H17F H -0.145089 0.104241 -0.100200 0.063 Uiso 0.5 1 calc R U P
C18 C 0.60432(17) 0.76903(13) 0.70609(9) 0.0289(3) Uani 1 1 d . . .
H18A H 0.598724 0.866406 0.715286 0.035 Uiso 1 1 calc R U .
H18B H 0.717920 0.753197 0.682233 0.035 Uiso 1 1 calc R U .
C19 C 0.58890(19) 0.75272(17) 0.81316(10) 0.0388(3) Uani 1 1 d . . .
H19A H 0.476045 0.768668 0.835868 0.058 Uiso 1 1 calc R U .
H19B H 0.685702 0.822768 0.870433 0.058 Uiso 1 1 calc R U .
H19C H 0.594895 0.656069 0.803014 0.058 Uiso 1 1 calc R U .
C20 C 0.01232(16) 0.82860(14) 0.53849(10) 0.0284(3) Uani 1 1 d . . .
H20A H -0.108754 0.769453 0.527678 0.034 Uiso 1 1 calc R U .
H20B H 0.021236 0.862195 0.478217 0.034 Uiso 1 1 calc R U .
C21 C 0.05301(18) 0.95369(14) 0.64901(11) 0.0333(3) Uani 1 1 d . . .
H21A H 0.047321 0.919097 0.708014 0.050 Uiso 1 1 calc R U .
H21B H -0.033299 1.010482 0.653479 0.050 Uiso 1 1 calc R U .
H21C H 0.171574 1.013123 0.657659 0.050 Uiso 1 1 calc R U .

loop_
_atom_site_aniso_label
_atom_site_aniso_U_11
_atom_site_aniso_U_22
_atom_site_aniso_U_33
_atom_site_aniso_U_23
_atom_site_aniso_U_13
_atom_site_aniso_U_12
O1 0.0260(4) 0.0297(5) 0.0183(4) 0.0097(3) 0.0013(3) 0.0070(4)
O2 0.0235(4) 0.0273(4) 0.0186(4) 0.0051(3) 0.0027(3) 0.0091(3)
N1 0.0231(5) 0.0314(5) 0.0205(5) 0.0108(4) 0.0021(4) 0.0071(4)
N2 0.0226(5) 0.0343(6) 0.0201(5) 0.0041(4) 0.0014(4) 0.0094(4)
C1 0.0231(6) 0.0267(6) 0.0173(5) 0.0079(5) 0.0036(4) 0.0119(5)
C2 0.0251(6) 0.0239(6) 0.0201(5) 0.0076(5) 0.0026(4) 0.0073(5)
C3 0.0207(5) 0.0247(6) 0.0192(5) 0.0076(5) 0.0062(4) 0.0049(5)
C4 0.0208(5) 0.0286(6) 0.0198(6) 0.0097(5) -0.0002(4) 0.0014(5)
C5 0.0266(6) 0.0379(7) 0.0266(6) 0.0140(6) 0.0043(5) 0.0112(5)
C6 0.0299(7) 0.0468(8) 0.0236(6) 0.0134(6) 0.0083(5) 0.0089(6)
C7 0.0306(7) 0.0419(8) 0.0256(6) 0.0188(6) -0.0002(5) -0.0020(6)
C8 0.0360(7) 0.0298(7) 0.0322(7) 0.0166(6) -0.0038(5) 0.0038(6)
C9 0.0298(6) 0.0260(6) 0.0252(6) 0.0082(5) 0.0001(5) 0.0049(5)
C10 0.0535(9) 0.0730(11) 0.0338(8) 0.0338(8) 0.0051(7) 0.0091(8)
C11 0.0200(5) 0.0328(6) 0.0187(6) 0.0048(5) -0.0006(4) 0.0096(5)
C12 0.0418(8) 0.0319(7) 0.0301(7) 0.0059(6) 0.0107(6) -0.0005(6)
C13 0.0451(8) 0.0407(8) 0.0246(7) 0.0095(6) 0.0122(6) 0.0058(6)
C14 0.0280(6) 0.0355(7) 0.0215(6) 0.0052(5) -0.0005(5) 0.0105(5)
C15 0.0372(7) 0.0286(7) 0.0322(7) 0.0086(6) 0.0047(6) 0.0059(6)
C16 0.0363(7) 0.0356(7) 0.0255(6) 0.0129(6) 0.0084(5) 0.0106(6)
C17 0.0482(8) 0.0405(8) 0.0259(7) 0.0011(6) 0.0016(6) 0.0130(7)
C18 0.0340(7) 0.0289(6) 0.0199(6) 0.0084(5) -0.0026(5) 0.0051(5)
C19 0.0380(7) 0.0534(9) 0.0217(6) 0.0153(6) -0.0006(6) 0.0059(7)
C20 0.0268(6) 0.0334(7) 0.0262(6) 0.0096(5) 0.0062(5) 0.0147(5)
C21 0.0370(7) 0.0286(7) 0.0308(7) 0.0067(5) 0.0065(5) 0.0115(6)

loop_
_atom_type_symbol
_atom_type_description
_atom_type_scat_dispersion_real
_atom_type_scat_dispersion_imag
_atom_type_scat_source
C C 0.0033 0.0016 'International Tables Vol C Tables 4.2.6.8 and 6.1.1.4'
H H 0.0000 0.0000 'International Tables Vol C Tables 4.2.6.8 and 6.1.1.4'
N N 0.0061 0.0033 'International Tables Vol C Tables 4.2.6.8 and 6.1.1.4'
O O 0.0106 0.0060 'International Tables Vol C Tables 4.2.6.8 and 6.1.1.4'

loop_
_geom_angle_atom_site_label_1
_geom_angle_atom_site_label_2
_geom_angle_atom_site_label_3
_geom_angle
C1 O1 C18 116.17(9)
C3 O2 C20 116.33(9)
C1 N1 C4 118.81(10)
C3 N2 C11 121.06(10)
N1 C1 O1 121.36(10)
N1 C1 C2 127.70(10)
O1 C1 C2 110.94(10)
C1 C2 C3 112.43(9)
C1 C2 H2A 109.1
C3 C2 H2A 109.1
C1 C2 H2B 109.1
C3 C2 H2B 109.1
H2A C2 H2B 107.9
N2 C3 O2 121.22(10)
N2 C3 C2 128.12(10)
O2 C3 C2 110.65(9)
C5 C4 C9 119.17(11)
C5 C4 N1 120.11(11)
C9 C4 N1 120.58(11)
C4 C5 C6 120.21(12)
C4 C5 H5 119.9
C6 C5 H5 119.9
C5 C6 C7 121.55(12)
C5 C6 H6 119.2
C7 C6 H6 119.2
C6 C7 C8 117.48(12)
C6 C7 C10 121.42(13)
C8 C7 C10 121.10(13)
C9 C8 C7 121.88(12)
C9 C8 H8 119.1
C7 C8 H8 119.1
C8 C9 C4 119.70(12)
C8 C9 H9 120.1
C4 C9 H9 120.1
C7 C10 H10A 109.5
C7 C10 H10B 109.5
H10A C10 H10B 109.5
C7 C10 H10C 109.5
H10A C10 H10C 109.5
H10B C10 H10C 109.5
C16 C11 C12 118.76(11)
C16 C11 N2 121.45(11)
C12 C11 N2 119.57(12)
C13 C12 C11 120.58(13)
C13 C12 H12 119.7
C11 C12 H12 119.7
C14 C13 C12 121.45(13)
C14 C13 H13 119.3
C12 C13 H13 119.3
C13 C14 C15 117.44(12)
C13 C14 C17 120.75(12)
C15 C14 C17 121.81(13)
C14 C15 C16 121.79(13)
C14 C15 H15 119.1
C16 C15 H15 119.1
C11 C16 C15 119.97(12)
C11 C16 H16 120.0
C15 C16 H16 120.0
C14 C17 H17A 109.5
C14 C17 H17B 109.5
H17A C17 H17B 109.5
C14 C17 H17C 109.5
H17A C17 H17C 109.5
H17B C17 H17C 109.5
H17D C17 H17E 109.5
H17D C17 H17F 109.5
H17E C17 H17F 109.5
O1 C18 C19 107.22(10)
O1 C18 H18A 110.3
C19 C18 H18A 110.3
O1 C18 H18B 110.3
C19 C18 H18B 110.3
H18A C18 H18B 108.5
C18 C19 H19A 109.5
C18 C19 H19B 109.5
H19A C19 H19B 109.5
C18 C19 H19C 109.5
H19A C19 H19C 109.5
H19B C19 H19C 109.5
O2 C20 C21 107.29(10)
O2 C20 H20A 110.3
C21 C20 H20A 110.3
O2 C20 H20B 110.3
C21 C20 H20B 110.3
H20A C20 H20B 108.5
C20 C21 H21A 109.5
C20 C21 H21B 109.5
H21A C21 H21B 109.5
C20 C21 H21C 109.5
H21A C21 H21C 109.5
H21B C21 H21C 109.5

loop_
_geom_bond_atom_site_label_1
_geom_bond_atom_site_label_2
_geom_bond_distance
O1 C1 1.3507(13)
O1 C18 1.4461(14)
O2 C3 1.3506(13)
O2 C20 1.4519(14)
N1 C1 1.2643(15)
N1 C4 1.4271(14)
N2 C3 1.2614(15)
N2 C11 1.4208(15)
C1 C2 1.5078(16)
C2 C3 1.5110(16)
C2 H2A 0.9900
C2 H2B 0.9900
C4 C5 1.3877(17)
C4 C9 1.3943(17)
C5 C6 1.3879(17)
C5 H5 0.9500
C6 C7 1.3896(19)
C6 H6 0.9500
C7 C8 1.3913(19)
C7 C10 1.5123(18)
C8 C9 1.3873(17)
C8 H8 0.9500
C9 H9 0.9500
C10 H10A 0.9800
C10 H10B 0.9800
C10 H10C 0.9800
C11 C16 1.3826(18)
C11 C12 1.3873(18)
C12 C13 1.3856(18)
C12 H12 0.9500
C13 C14 1.3832(19)
C13 H13 0.9500
C14 C15 1.3867(18)
C14 C17 1.5112(17)
C15 C16 1.3917(18)
C15 H15 0.9500
C16 H16 0.9500
C17 H17A 0.9800
C17 H17B 0.9800
C17 H17C 0.9800
C17 H17D 0.9800
C17 H17E 0.9800
C17 H17F 0.9800
C18 C19 1.5026(17)
C18 H18A 0.9900
C18 H18B 0.9900
C19 H19A 0.9800
C19 H19B 0.9800
C19 H19C 0.9800
C20 C21 1.5020(17)
C20 H20A 0.9900
C20 H20B 0.9900
C21 H21A 0.9800
C21 H21B 0.9800
C21 H21C 0.9800

loop_
_geom_torsion_atom_site_label_1
_geom_torsion_atom_site_label_2
_geom_torsion_atom_site_label_3
_geom_torsion_atom_site_label_4
_geom_torsion
C4 N1 C1 O1 179.28(10)
C4 N1 C1 C2 -1.23(18)
C18 O1 C1 N1 4.91(15)
C18 O1 C1 C2 -174.66(9)
N1 C1 C2 C3 -78.21(15)
O1 C1 C2 C3 101.33(11)
C11 N2 C3 O2 176.81(10)
C11 N2 C3 C2 -4.52(19)
C20 O2 C3 N2 -4.27(16)
C20 O2 C3 C2 176.84(9)
C1 C2 C3 N2 147.68(12)
C1 C2 C3 O2 -33.53(13)
C1 N1 C4 C5 -92.88(14)
C1 N1 C4 C9 91.35(14)
C9 C4 C5 C6 -1.29(18)
N1 C4 C5 C6 -177.13(11)
C4 C5 C6 C7 0.7(2)
C5 C6 C7 C8 0.08(19)
C5 C6 C7 C10 -179.19(13)
C6 C7 C8 C9 -0.35(19)
C10 C7 C8 C9 178.91(12)
C7 C8 C9 C4 -0.19(19)
C5 C4 C9 C8 1.01(18)
N1 C4 C9 C8 176.83(11)
C3 N2 C11 C16 91.02(15)
C3 N2 C11 C12 -94.40(15)
C16 C11 C12 C13 -0.9(2)
N2 C11 C12 C13 -175.66(12)
C11 C12 C13 C14 0.6(2)
C12 C13 C14 C15 -0.1(2)
C12 C13 C14 C17 179.73(14)
C13 C14 C15 C16 -0.1(2)
C17 C14 C15 C16 -179.90(12)
C12 C11 C16 C15 0.76(19)
N2 C11 C16 C15 175.39(11)
C14 C15 C16 C11 -0.2(2)
C1 O1 C18 C19 176.38(10)
C3 O2 C20 C21 -175.71(10)
